data_1572203
loop_
_publ_author_name
'Zhu, Yulei'
'Jia, Jie'
'Song, Xiangyu'
'Gong, Chunyu'
'Xia, Ying'

_publ_section_title
;
 Double strain-release enables formal C-O/C-F and C-N/C-F ring-opening
 metathesis.
;
_journal_issue 34
_journal_name_full 'Chemical science'
_journal_page_first 13800
_journal_page_last 13806
_journal_paper_doi 10.1039/d4sc03624g
_journal_volume 15
_journal_year 2024
_chemical_formula_moiety 'C30 H27 F2 N'
_chemical_formula_sum 'C30 H27 F2 N'
_chemical_formula_weight 439.52
_space_group_crystal_system monoclinic
_space_group_IT_number 14
_space_group_name_Hall '-P 2yn'
_space_group_name_H-M_alt 'P 1 21/n 1'
_atom_sites_solution_hydrogens geom
_atom_sites_solution_primary dual
_audit_creation_date 2024-03-19
_audit_creation_method
;
Olex2 1.3
(compiled 2020.11.12 svn.r5f609507 for OlexSys, GUI svn.r6408)
;
_audit_update_record
;
2024-04-11 deposited with the CCDC.	2024-07-22 downloaded from the CCDC.
;
_cell_angle_alpha 90
_cell_angle_beta 94.072(3)
_cell_angle_gamma 90
_cell_formula_units_Z 4
_cell_length_a 8.2817(6)
_cell_length_b 12.1775(11)
_cell_length_c 24.094(2)
_cell_measurement_reflns_used 4430
_cell_measurement_temperature 297(2)
_cell_measurement_theta_max 22.36
_cell_measurement_theta_min 2.38
_cell_volume 2423.8(3)
_computing_cell_refinement 'SAINT V8.40B (?, 2016)'
_computing_data_reduction 'SAINT V8.40B (?, 2016)'
_computing_molecular_graphics 'Olex2 1.3 (Dolomanov et al., 2009)'
_computing_publication_material 'Olex2 1.3 (Dolomanov et al., 2009)'
_computing_structure_refinement 'SHELXL 2014/7 (Sheldrick, 2015)'
_computing_structure_solution 'SHELXT 2018/2 (Sheldrick, 2018)'
_diffrn_ambient_temperature 297.0
_diffrn_measured_fraction_theta_full 0.999
_diffrn_measured_fraction_theta_max 0.998
_diffrn_measurement_device_type 'Bruker APEX-II CCD'
_diffrn_measurement_method '\f and \w scans'
_diffrn_radiation_type MoK\a
_diffrn_radiation_wavelength 0.71073
_diffrn_reflns_av_R_equivalents 0.0724
_diffrn_reflns_av_unetI/netI 0.0474
_diffrn_reflns_Laue_measured_fraction_full 0.999
_diffrn_reflns_Laue_measured_fraction_max 0.998
_diffrn_reflns_limit_h_max 8
_diffrn_reflns_limit_h_min -10
_diffrn_reflns_limit_k_max 15
_diffrn_reflns_limit_k_min -15
_diffrn_reflns_limit_l_max 31
_diffrn_reflns_limit_l_min -31
_diffrn_reflns_number 30065
_diffrn_reflns_point_group_measured_fraction_full 0.999
_diffrn_reflns_point_group_measured_fraction_max 0.998
_diffrn_reflns_theta_full 25.242
_diffrn_reflns_theta_max 27.501
_diffrn_reflns_theta_min 2.381
_diffrn_source_current 1.4
_diffrn_source_power 0.07
_diffrn_source_voltage 50.0
_diffrn_standards_number 0
_exptl_absorpt_coefficient_mu 0.080
_exptl_absorpt_correction_T_max 0.7456
_exptl_absorpt_correction_T_min 0.6929
_exptl_absorpt_correction_type none
_exptl_absorpt_process_details
;
SADABS-2016/2 (Bruker,2016/2) was used for absorption correction.
wR2(int) was 0.0953 before and 0.0545 after correction.
The Ratio of minimum to maximum transmission is 0.9293.
The \l/2 correction factor is Not present.
;
_exptl_crystal_colour 'clear light colourless'
_exptl_crystal_colour_lustre clear
_exptl_crystal_colour_modifier light
_exptl_crystal_colour_primary colourless
_exptl_crystal_density_diffrn 1.204
_exptl_crystal_description needle
_exptl_crystal_F_000 928
_exptl_crystal_size_max 0.43
_exptl_crystal_size_mid 0.13
_exptl_crystal_size_min 0.11
_refine_diff_density_max 0.223
_refine_diff_density_min -0.214
_refine_diff_density_rms 0.031
_refine_ls_extinction_coef 0.0122(13)
_refine_ls_extinction_expression Fc^*^=kFc[1+0.001xFc^2^\l^3^/sin(2\q)]^-1/4^
_refine_ls_extinction_method 'SHELXL-2014/7 (Sheldrick 2014'
_refine_ls_goodness_of_fit_ref 1.013
_refine_ls_hydrogen_treatment constr
_refine_ls_matrix_type full
_refine_ls_number_parameters 299
_refine_ls_number_reflns 5558
_refine_ls_number_restraints 7
_refine_ls_restrained_S_all 1.012
_refine_ls_R_factor_all 0.1264
_refine_ls_R_factor_gt 0.0566
_refine_ls_shift/su_max 0.000
_refine_ls_shift/su_mean 0.000
_refine_ls_structure_factor_coef Fsqd
_refine_ls_weighting_details 'w=1/[\s^2^(Fo^2^)+(0.0581P)^2^+0.6569P] where P=(Fo^2^+2Fc^2^)/3'
_refine_ls_weighting_scheme calc
_refine_ls_wR_factor_gt 0.1308
_refine_ls_wR_factor_ref 0.1694
_reflns_Friedel_coverage 0.000
_reflns_number_gt 2837
_reflns_number_total 5558
_reflns_threshold_expression 'I > 2\s(I)'
_cod_data_source_file d4sc03624g2.cif
_cod_data_source_block mo_xy_jj_1_0ma_a
_cod_depositor_comments 'Adding full bibliography for 1572203.cif.'
_cod_original_cell_volume 2423.8(4)
_cod_database_code 1572203
_shelx_shelxl_version_number 2014/7
_shelx_space_group_comment
;
The symmetry employed for this shelxl refinement is uniquely defined
by the following loop, which should always be used as a source of
symmetry information in preference to the above space-group names.
They are only intended as comments.
;
_shelx_estimated_absorpt_t_max 0.991
_shelx_estimated_absorpt_t_min 0.966
_olex2_refinement_description
;
1. Fixed Uiso
 At 1.2 times of:
  All C(H) groups, All C(H,H) groups
2. Rigid bond restraints
 C27, F28
 with sigma for 1-2 distances of 0.01 and sigma for 1-3 distances of 0.01
3. Uiso/Uaniso restraints and constraints
C27 \\sim F28: within 1.7A with sigma of 0.04 and sigma for terminal atoms of
0.08 within 1.7A
4.a Ternary CH refined with riding coordinates:
 C5(H5)
4.b Secondary CH2 refined with riding coordinates:
 C6(H6A,H6B), C25(H25A,H25B), C27(H27A,H27B)
4.c Aromatic/amide H refined with riding coordinates:
 C1(H1), C28(H28), C3(H3), C8(H8), C10(H10), C12(H12), C13(H13), C14(H14),
 C15(H15), C16(H16), C17(H17), C19(H19), C20(H20), C21(H21), C22(H22), C24(H24),
  C29(H29), C30(H30)
4.d X=CH2 refined with riding coordinates:
 C2(H2A,H2B)
;
_olex2_submission_special_instructions 'No special instructions were received'

loop_
_space_group_symop_operation_xyz
'x, y, z'
'-x+1/2, y+1/2, -z+1/2'
'-x, -y, -z'
'x-1/2, -y-1/2, z-1/2'

loop_
_atom_site_label
_atom_site_type_symbol
_atom_site_fract_x
_atom_site_fract_y
_atom_site_fract_z
_atom_site_U_iso_or_equiv
_atom_site_adp_type
_atom_site_occupancy
_atom_site_site_symmetry_order
_atom_site_calc_flag
_atom_site_refinement_flags_posn
_atom_site_refinement_flags_adp
_atom_site_refinement_flags_occupancy
_atom_site_disorder_assembly
_atom_site_disorder_group
F1 F 0.52380(18) 0.52251(14) 0.66118(7) 0.1010(6) Uani 1 1 d . . . . .
C2 C 0.3925(4) 0.8701(3) 0.50669(15) 0.1134(11) Uani 1 1 d . . . . .
H2A H 0.4222 0.8747 0.4703 0.136 Uiso 1 1 calc R U . . .
H2B H 0.3430 0.9295 0.5228 0.136 Uiso 1 1 calc R U . . .
N1 N 0.29480(19) 0.66666(14) 0.60638(7) 0.0559(5) Uani 1 1 d . . . . .
C1 C -0.0591(4) 0.3323(2) 0.58212(11) 0.0901(9) Uani 1 1 d . . . . .
H1 H -0.0993 0.2610 0.5825 0.108 Uiso 1 1 calc R U . . .
C28 C 0.1027(4) 0.3504(2) 0.57660(12) 0.0884(8) Uani 1 1 d . . . . .
H28 H 0.1721 0.2913 0.5730 0.106 Uiso 1 1 calc R U . . .
C3 C 0.1624(3) 0.4562(2) 0.57643(11) 0.0748(7) Uani 1 1 d . . . . .
H3 H 0.2723 0.4674 0.5729 0.090 Uiso 1 1 calc R U . . .
C4 C 0.0621(3) 0.54593(18) 0.58146(9) 0.0578(5) Uani 1 1 d . . . . .
C5 C 0.1306(2) 0.66160(17) 0.57826(9) 0.0565(5) Uani 1 1 d . . . . .
H5 H 0.1458 0.6736 0.5388 0.068 Uiso 1 1 calc R U . . .
C6 C 0.3028(3) 0.6428(2) 0.66589(9) 0.0623(6) Uani 1 1 d . . . . .
H6A H 0.2278 0.5839 0.6727 0.075 Uiso 1 1 calc R U . . .
H6B H 0.2692 0.7073 0.6857 0.075 Uiso 1 1 calc R U . . .
C7 C 0.4677(3) 0.61046(19) 0.68784(9) 0.0614(6) Uani 1 1 d . . . . .
C8 C 0.5561(3) 0.6553(2) 0.72885(10) 0.0660(6) Uani 1 1 d . . . . .
H8 H 0.5072 0.7150 0.7450 0.079 Uiso 1 1 calc R U . . .
C9 C 0.7173(3) 0.6296(2) 0.75422(9) 0.0638(6) Uani 1 1 d . . . . .
C10 C 0.8138(3) 0.54695(19) 0.73716(9) 0.0629(6) Uani 1 1 d . . . . .
H10 H 0.7745 0.5007 0.7086 0.075 Uiso 1 1 calc R U . . .
C11 C 0.9729(3) 0.5300(2) 0.76197(10) 0.0667(6) Uani 1 1 d . . . . .
C12 C 1.0755(3) 0.4488(2) 0.74282(12) 0.0811(8) Uani 1 1 d . . . . .
H12 H 1.0395 0.4035 0.7134 0.097 Uiso 1 1 calc R U . . .
C13 C 1.2280(3) 0.4361(3) 0.76723(15) 0.0975(10) Uani 1 1 d . . . . .
H13 H 1.2951 0.3821 0.7542 0.117 Uiso 1 1 calc R U . . .
C14 C 1.2848(4) 0.5023(3) 0.81119(17) 0.1091(11) Uani 1 1 d . . . . .
H14 H 1.3885 0.4916 0.8277 0.131 Uiso 1 1 calc R U . . .
C15 C -0.1956(3) 0.9201(2) 0.61933(15) 0.0918(9) Uani 1 1 d . . . . .
H15 H -0.2671 0.9758 0.6274 0.110 Uiso 1 1 calc R U . . .
C16 C -0.1553(3) 0.8406(2) 0.65757(12) 0.0768(7) Uani 1 1 d . . . . .
H16 H -0.1985 0.8425 0.6922 0.092 Uiso 1 1 calc R U . . .
C17 C -0.0512(2) 0.75727(19) 0.64529(10) 0.0652(6) Uani 1 1 d . . . . .
H17 H -0.0253 0.7033 0.6717 0.078 Uiso 1 1 calc R U . . .
C18 C 0.0158(2) 0.75247(18) 0.59420(9) 0.0586(6) Uani 1 1 d . . . . .
C19 C -0.1600(3) 0.4192(3) 0.58706(11) 0.0855(8) Uani 1 1 d . . . . .
H19 H -0.2697 0.4075 0.5908 0.103 Uiso 1 1 calc R U . . .
C20 C -0.0996(3) 0.5247(2) 0.58654(10) 0.0732(7) Uani 1 1 d . . . . .
H20 H -0.1702 0.5834 0.5897 0.088 Uiso 1 1 calc R U . . .
C21 C 0.7805(3) 0.6974(2) 0.79817(11) 0.0827(8) Uani 1 1 d . . . . .
H21 H 0.7166 0.7540 0.8104 0.099 Uiso 1 1 calc R U . . .
C22 C 0.9301(4) 0.6829(3) 0.82304(12) 0.0945(9) Uani 1 1 d . . . . .
H22 H 0.9667 0.7290 0.8520 0.113 Uiso 1 1 calc R U . . .
C23 C 1.0305(3) 0.5994(2) 0.80568(11) 0.0775(7) Uani 1 1 d . . . . .
C24 C 1.1905(4) 0.5819(3) 0.82997(14) 0.1052(10) Uani 1 1 d . . . . .
H24 H 1.2301 0.6262 0.8593 0.126 Uiso 1 1 calc R U . . .
C25 C 0.3813(3) 0.7683(2) 0.59494(10) 0.0687(6) Uani 1 1 d . . . . .
H25A H 0.4810 0.7709 0.6186 0.082 Uiso 1 1 calc R U . . .
H25B H 0.3155 0.8305 0.6045 0.082 Uiso 1 1 calc R U . . .
C26 C 0.4209(3) 0.7789(2) 0.53567(11) 0.0754(7) Uani 1 1 d . . . . .
C27 C 0.4987(4) 0.6821(3) 0.51272(12) 0.1080(11) Uani 1 1 d . U . . .
H27A H 0.6001 0.6676 0.5341 0.130 Uiso 1 1 calc R U . . .
H27B H 0.4293 0.6186 0.5159 0.130 Uiso 1 1 calc R U . . .
F28 F 0.5282(2) 0.6977(2) 0.45727(8) 0.1462(8) Uani 1 1 d . U . . .
C29 C -0.0254(3) 0.8341(2) 0.55627(11) 0.0787(7) Uani 1 1 d . . . . .
H29 H 0.0176 0.8331 0.5217 0.094 Uiso 1 1 calc R U . . .
C30 C -0.1298(4) 0.9175(2) 0.56894(14) 0.0968(9) Uani 1 1 d . . . . .
H30 H -0.1554 0.9723 0.5429 0.116 Uiso 1 1 calc R U . . .

loop_
_atom_site_aniso_label
_atom_site_aniso_U_11
_atom_site_aniso_U_22
_atom_site_aniso_U_33
_atom_site_aniso_U_23
_atom_site_aniso_U_13
_atom_site_aniso_U_12
F1 0.0852(10) 0.1061(12) 0.1068(12) -0.0361(10) -0.0281(8) 0.0352(9)
C2 0.106(2) 0.109(2) 0.124(3) 0.051(2) 0.0008(19) -0.0074(19)
N1 0.0465(9) 0.0654(11) 0.0555(11) 0.0085(9) 0.0015(8) -0.0007(8)
C1 0.115(2) 0.0797(19) 0.0779(18) -0.0148(15) 0.0218(16) -0.0282(18)
C28 0.100(2) 0.0696(18) 0.097(2) -0.0081(15) 0.0158(17) -0.0022(15)
C3 0.0710(15) 0.0685(16) 0.0862(18) -0.0043(14) 0.0151(13) -0.0011(13)
C4 0.0550(12) 0.0664(14) 0.0517(12) 0.0004(11) 0.0023(9) -0.0023(11)
C5 0.0474(11) 0.0687(14) 0.0529(12) 0.0051(11) -0.0006(9) 0.0026(10)
C6 0.0526(12) 0.0760(16) 0.0579(14) 0.0054(11) 0.0022(10) 0.0032(11)
C7 0.0573(13) 0.0682(15) 0.0586(13) 0.0018(12) 0.0041(10) 0.0089(11)
C8 0.0594(13) 0.0761(16) 0.0619(14) -0.0016(12) -0.0007(11) 0.0107(12)
C9 0.0605(13) 0.0739(15) 0.0563(14) 0.0058(11) -0.0005(10) 0.0044(12)
C10 0.0603(13) 0.0668(15) 0.0608(13) 0.0091(11) -0.0008(11) -0.0020(11)
C11 0.0599(14) 0.0691(15) 0.0707(15) 0.0229(13) 0.0023(11) -0.0016(12)
C12 0.0716(16) 0.0734(17) 0.098(2) 0.0242(15) 0.0065(14) 0.0078(13)
C13 0.0702(18) 0.094(2) 0.129(3) 0.044(2) 0.0087(18) 0.0151(16)
C14 0.0703(19) 0.119(3) 0.134(3) 0.043(2) -0.018(2) 0.0014(19)
C15 0.0647(16) 0.084(2) 0.127(3) -0.0093(19) 0.0025(17) 0.0182(14)
C16 0.0568(14) 0.0792(18) 0.0954(19) -0.0088(15) 0.0125(13) 0.0019(13)
C17 0.0521(12) 0.0678(15) 0.0760(16) 0.0026(12) 0.0079(11) 0.0015(11)
C18 0.0440(11) 0.0643(14) 0.0666(14) 0.0052(11) -0.0018(10) 0.0001(10)
C19 0.0751(17) 0.098(2) 0.0838(19) -0.0172(16) 0.0117(14) -0.0271(17)
C20 0.0593(14) 0.0806(18) 0.0791(17) -0.0085(14) -0.0007(12) -0.0060(12)
C21 0.0817(18) 0.0915(19) 0.0722(17) -0.0127(14) -0.0131(14) 0.0121(14)
C22 0.095(2) 0.104(2) 0.0802(19) -0.0151(17) -0.0258(15) -0.0002(18)
C23 0.0700(16) 0.0854(18) 0.0745(17) 0.0166(15) -0.0122(13) -0.0058(14)
C24 0.082(2) 0.118(3) 0.110(2) 0.023(2) -0.0313(18) -0.0061(19)
C25 0.0541(12) 0.0691(15) 0.0821(17) 0.0098(13) -0.0016(11) -0.0058(11)
C26 0.0496(13) 0.0917(19) 0.0844(18) 0.0254(15) 0.0017(12) -0.0072(12)
C27 0.092(2) 0.150(3) 0.086(2) 0.036(2) 0.0310(17) 0.031(2)
F28 0.1141(14) 0.222(2) 0.1069(14) 0.0215(15) 0.0423(12) 0.0141(15)
C29 0.0709(15) 0.0860(18) 0.0782(17) 0.0155(14) -0.0019(13) 0.0184(14)
C30 0.092(2) 0.092(2) 0.104(2) 0.0213(18) -0.0065(18) 0.0320(17)

loop_
_atom_type_symbol
_atom_type_description
_atom_type_scat_dispersion_real
_atom_type_scat_dispersion_imag
_atom_type_scat_source
C C 0.0033 0.0016 'International Tables Vol C Tables 4.2.6.8 and 6.1.1.4'
H H 0.0000 0.0000 'International Tables Vol C Tables 4.2.6.8 and 6.1.1.4'
F F 0.0171 0.0103 'International Tables Vol C Tables 4.2.6.8 and 6.1.1.4'
N N 0.0061 0.0033 'International Tables Vol C Tables 4.2.6.8 and 6.1.1.4'

loop_
_geom_angle_atom_site_label_1
_geom_angle_atom_site_label_2
_geom_angle_atom_site_label_3
_geom_angle
_geom_angle_site_symmetry_1
_geom_angle_site_symmetry_3
_geom_angle_publ_flag
H2A C2 H2B 120.0 . . ?
C26 C2 H2A 120.0 . . ?
C26 C2 H2B 120.0 . . ?
C6 N1 C5 114.71(16) . . ?
C6 N1 C25 111.36(18) . . ?
C25 N1 C5 113.30(16) . . ?
C28 C1 H1 120.2 . . ?
C19 C1 H1 120.2 . . ?
C19 C1 C28 119.5(3) . . ?
C1 C28 H28 119.9 . . ?
C1 C28 C3 120.2(3) . . ?
C3 C28 H28 119.9 . . ?
C28 C3 H3 119.3 . . ?
C28 C3 C4 121.3(2) . . ?
C4 C3 H3 119.3 . . ?
C3 C4 C5 119.89(19) . . ?
C20 C4 C3 117.0(2) . . ?
C20 C4 C5 123.1(2) . . ?
N1 C5 C4 110.46(16) . . ?
N1 C5 H5 105.2 . . ?
N1 C5 C18 115.10(17) . . ?
C4 C5 H5 105.2 . . ?
C4 C5 C18 114.66(17) . . ?
C18 C5 H5 105.2 . . ?
N1 C6 H6A 109.1 . . ?
N1 C6 H6B 109.1 . . ?
N1 C6 C7 112.30(18) . . ?
H6A C6 H6B 107.9 . . ?
C7 C6 H6A 109.1 . . ?
C7 C6 H6B 109.1 . . ?
F1 C7 C6 112.4(2) . . ?
C8 C7 F1 119.9(2) . . ?
C8 C7 C6 127.7(2) . . ?
C7 C8 H8 113.9 . . ?
C7 C8 C9 132.2(2) . . ?
C9 C8 H8 113.9 . . ?
C10 C9 C8 124.6(2) . . ?
C10 C9 C21 117.5(2) . . ?
C21 C9 C8 117.8(2) . . ?
C9 C10 H10 119.2 . . ?
C9 C10 C11 121.7(2) . . ?
C11 C10 H10 119.2 . . ?
C12 C11 C10 121.9(2) . . ?
C12 C11 C23 119.2(2) . . ?
C23 C11 C10 118.8(2) . . ?
C11 C12 H12 119.9 . . ?
C13 C12 C11 120.1(3) . . ?
C13 C12 H12 119.9 . . ?
C12 C13 H13 119.4 . . ?
C12 C13 C14 121.2(3) . . ?
C14 C13 H13 119.4 . . ?
C13 C14 H14 119.9 . . ?
C24 C14 C13 120.2(3) . . ?
C24 C14 H14 119.9 . . ?
C16 C15 H15 120.3 . . ?
C16 C15 C30 119.4(3) . . ?
C30 C15 H15 120.3 . . ?
C15 C16 H16 119.8 . . ?
C15 C16 C17 120.4(3) . . ?
C17 C16 H16 119.8 . . ?
C16 C17 H17 119.4 . . ?
C16 C17 C18 121.2(2) . . ?
C18 C17 H17 119.4 . . ?
C17 C18 C5 123.3(2) . . ?
C29 C18 C5 119.1(2) . . ?
C29 C18 C17 117.6(2) . . ?
C1 C19 H19 120.0 . . ?
C1 C19 C20 119.9(3) . . ?
C20 C19 H19 120.0 . . ?
C4 C20 C19 122.1(3) . . ?
C4 C20 H20 119.0 . . ?
C19 C20 H20 119.0 . . ?
C9 C21 H21 118.8 . . ?
C22 C21 C9 122.4(3) . . ?
C22 C21 H21 118.8 . . ?
C21 C22 H22 119.7 . . ?
C21 C22 C23 120.6(3) . . ?
C23 C22 H22 119.7 . . ?
C11 C23 C24 118.2(3) . . ?
C22 C23 C11 119.0(2) . . ?
C22 C23 C24 122.8(3) . . ?
C14 C24 C23 121.0(3) . . ?
C14 C24 H24 119.5 . . ?
C23 C24 H24 119.5 . . ?
N1 C25 H25A 108.9 . . ?
N1 C25 H25B 108.9 . . ?
N1 C25 C26 113.3(2) . . ?
H25A C25 H25B 107.7 . . ?
C26 C25 H25A 108.9 . . ?
C26 C25 H25B 108.9 . . ?
C2 C26 C25 122.3(3) . . ?
C2 C26 C27 122.7(3) . . ?
C27 C26 C25 115.0(2) . . ?
C26 C27 H27A 109.4 . . ?
C26 C27 H27B 109.4 . . ?
H27A C27 H27B 108.0 . . ?
F28 C27 C26 111.4(3) . . ?
F28 C27 H27A 109.4 . . ?
F28 C27 H27B 109.4 . . ?
C18 C29 H29 119.6 . . ?
C18 C29 C30 120.9(3) . . ?
C30 C29 H29 119.6 . . ?
C15 C30 C29 120.6(3) . . ?
C15 C30 H30 119.7 . . ?
C29 C30 H30 119.7 . . ?

loop_
_geom_bond_atom_site_label_1
_geom_bond_atom_site_label_2
_geom_bond_distance
_geom_bond_site_symmetry_2
_geom_bond_publ_flag
F1 C7 1.349(3) . ?
C2 H2A 0.9300 . ?
C2 H2B 0.9300 . ?
C2 C26 1.324(4) . ?
N1 C5 1.477(2) . ?
N1 C6 1.460(3) . ?
N1 C25 1.466(3) . ?
C1 H1 0.9300 . ?
C1 C28 1.374(4) . ?
C1 C19 1.359(4) . ?
C28 H28 0.9300 . ?
C28 C3 1.380(3) . ?
C3 H3 0.9300 . ?
C3 C4 1.383(3) . ?
C4 C5 1.522(3) . ?
C4 C20 1.377(3) . ?
C5 H5 0.9800 . ?
C5 C18 1.526(3) . ?
C6 H6A 0.9700 . ?
C6 H6B 0.9700 . ?
C6 C7 1.482(3) . ?
C7 C8 1.307(3) . ?
C8 H8 0.9300 . ?
C8 C9 1.462(3) . ?
C9 C10 1.366(3) . ?
C9 C21 1.414(3) . ?
C10 H10 0.9300 . ?
C10 C11 1.423(3) . ?
C11 C12 1.403(3) . ?
C11 C23 1.407(4) . ?
C12 H12 0.9300 . ?
C12 C13 1.363(4) . ?
C13 H13 0.9300 . ?
C13 C14 1.387(5) . ?
C14 H14 0.9300 . ?
C14 C24 1.343(5) . ?
C15 H15 0.9300 . ?
C15 C16 1.362(4) . ?
C15 C30 1.366(4) . ?
C16 H16 0.9300 . ?
C16 C17 1.377(3) . ?
C17 H17 0.9300 . ?
C17 C18 1.387(3) . ?
C18 C29 1.377(3) . ?
C19 H19 0.9300 . ?
C19 C20 1.380(3) . ?
C20 H20 0.9300 . ?
C21 H21 0.9300 . ?
C21 C22 1.349(3) . ?
C22 H22 0.9300 . ?
C22 C23 1.397(4) . ?
C23 C24 1.426(4) . ?
C24 H24 0.9300 . ?
C25 H25A 0.9700 . ?
C25 H25B 0.9700 . ?
C25 C26 1.493(3) . ?
C26 C27 1.470(4) . ?
C27 H27A 0.9700 . ?
C27 H27B 0.9700 . ?
C27 F28 1.388(3) . ?
C29 H29 0.9300 . ?
C29 C30 1.381(4) . ?
C30 H30 0.9300 . ?

loop_
_geom_torsion_atom_site_label_1
_geom_torsion_atom_site_label_2
_geom_torsion_atom_site_label_3
_geom_torsion_atom_site_label_4
_geom_torsion
_geom_torsion_site_symmetry_1
_geom_torsion_site_symmetry_2
_geom_torsion_site_symmetry_3
_geom_torsion_site_symmetry_4
_geom_torsion_publ_flag
F1 C7 C8 C9 0.6(4) . . . . ?
C2 C26 C27 F28 -3.4(4) . . . . ?
N1 C5 C18 C17 -72.4(3) . . . . ?
N1 C5 C18 C29 108.0(2) . . . . ?
N1 C6 C7 F1 -57.4(3) . . . . ?
N1 C6 C7 C8 124.1(3) . . . . ?
N1 C25 C26 C2 132.6(3) . . . . ?
N1 C25 C26 C27 -49.5(3) . . . . ?
C1 C28 C3 C4 -0.4(4) . . . . ?
C1 C19 C20 C4 -0.4(4) . . . . ?
C28 C1 C19 C20 0.0(4) . . . . ?
C28 C3 C4 C5 -177.0(2) . . . . ?
C28 C3 C4 C20 -0.1(4) . . . . ?
C3 C4 C5 N1 -38.0(3) . . . . ?
C3 C4 C5 C18 -170.0(2) . . . . ?
C3 C4 C20 C19 0.4(4) . . . . ?
C4 C5 C18 C17 57.4(3) . . . . ?
C4 C5 C18 C29 -122.2(2) . . . . ?
C5 N1 C6 C7 159.84(19) . . . . ?
C5 N1 C25 C26 -66.6(2) . . . . ?
C5 C4 C20 C19 177.3(2) . . . . ?
C5 C18 C29 C30 179.6(2) . . . . ?
C6 N1 C5 C4 -62.8(2) . . . . ?
C6 N1 C5 C18 69.0(2) . . . . ?
C6 N1 C25 C26 162.28(18) . . . . ?
C6 C7 C8 C9 179.0(2) . . . . ?
C7 C8 C9 C10 1.2(4) . . . . ?
C7 C8 C9 C21 178.7(3) . . . . ?
C8 C9 C10 C11 176.8(2) . . . . ?
C8 C9 C21 C22 -177.7(3) . . . . ?
C9 C10 C11 C12 -176.8(2) . . . . ?
C9 C10 C11 C23 0.9(3) . . . . ?
C9 C21 C22 C23 0.5(5) . . . . ?
C10 C9 C21 C22 0.0(4) . . . . ?
C10 C11 C12 C13 179.1(2) . . . . ?
C10 C11 C23 C22 -0.4(4) . . . . ?
C10 C11 C23 C24 -179.6(2) . . . . ?
C11 C12 C13 C14 0.1(4) . . . . ?
C11 C23 C24 C14 0.9(4) . . . . ?
C12 C11 C23 C22 177.4(2) . . . . ?
C12 C11 C23 C24 -1.9(4) . . . . ?
C12 C13 C14 C24 -1.1(5) . . . . ?
C13 C14 C24 C23 0.6(5) . . . . ?
C15 C16 C17 C18 0.4(4) . . . . ?
C16 C15 C30 C29 1.1(5) . . . . ?
C16 C17 C18 C5 -179.5(2) . . . . ?
C16 C17 C18 C29 0.1(3) . . . . ?
C17 C18 C29 C30 0.0(4) . . . . ?
C18 C29 C30 C15 -0.6(5) . . . . ?
C19 C1 C28 C3 0.4(4) . . . . ?
C20 C4 C5 N1 145.3(2) . . . . ?
C20 C4 C5 C18 13.3(3) . . . . ?
C21 C9 C10 C11 -0.8(3) . . . . ?
C21 C22 C23 C11 -0.3(4) . . . . ?
C21 C22 C23 C24 178.9(3) . . . . ?
C22 C23 C24 C14 -178.3(3) . . . . ?
C23 C11 C12 C13 1.4(4) . . . . ?
C25 N1 C5 C4 167.81(17) . . . . ?
C25 N1 C5 C18 -60.4(2) . . . . ?
C25 N1 C6 C7 -69.8(2) . . . . ?
C25 C26 C27 F28 178.7(2) . . . . ?
C30 C15 C16 C17 -0.9(4) . . . . ?
